data_7248901
loop_
_publ_author_name
'Khorshidi, Ghazale'
'Notash, Behrouz'
'Kubicki, Maciej'

_publ_section_title
;
 Reversible anion-dependent iodine uptake in nonporous pseudopolymorphic
 coordination polymers
;
_journal_issue 30
_journal_name_full CrystEngComm
_journal_page_first 4082
_journal_page_last 4097
_journal_paper_doi 10.1039/D4CE00402G
_journal_volume 26
_journal_year 2024
_chemical_formula_sum 'C26 H40 Hg I2 N6 O6 S4'
_chemical_formula_weight 1115.27
_space_group_crystal_system monoclinic
_space_group_IT_number 14
_space_group_name_Hall '-P 2ybc'
_space_group_name_H-M_alt 'P 1 21/c 1'
_atom_sites_solution_hydrogens geom
_audit_creation_method SHELXL-2018/3
_audit_update_record
;
2022-08-16 deposited with the CCDC.	2024-06-21 downloaded from the CCDC.
;
_cell_angle_alpha 90
_cell_angle_beta 94.9947(15)
_cell_angle_gamma 90
_cell_formula_units_Z 4
_cell_length_a 5.55696(9)
_cell_length_b 33.2718(6)
_cell_length_c 22.0194(5)
_cell_measurement_reflns_used 11958
_cell_measurement_temperature 100(1)
_cell_measurement_theta_max 27.5220
_cell_measurement_theta_min 3.6760
_cell_volume 4055.71(14)
_computing_cell_refinement 'CrysAlisPro 1.171.41.123a (Rigaku OD, 2022)'
_computing_data_collection 'CrysAlisPro 1.171.41.123a (Rigaku OD, 2022)'
_computing_data_reduction 'CrysAlisPro 1.171.41.123a (Rigaku OD, 2022)'
_computing_molecular_graphics 'Mercury (MacRae et al., 2009)'
_computing_publication_material 'SHELXL-2013 (Sheldrick, 2013)'
_computing_structure_refinement 'SHELXL-2013 (Sheldrick, 2013)'
_computing_structure_solution 'SHELXT-2013 (Sheldrick, 2013)'
_diffrn_ambient_environment N~2~
_diffrn_ambient_temperature 100(1)
_diffrn_detector 'CCD plate'
_diffrn_detector_area_resol_mean 16.1544
_diffrn_detector_type Eos
_diffrn_measured_fraction_theta_full 0.998
_diffrn_measured_fraction_theta_max 0.998
_diffrn_measurement_device 'four-circle diffractometer'
_diffrn_measurement_device_type 'Xcalibur, Eos'
_diffrn_radiation_monochromator graphite
_diffrn_radiation_probe x-ray
_diffrn_radiation_type 'Mo K\a'
_diffrn_radiation_wavelength 0.71073
_diffrn_reflns_av_R_equivalents 0.0395
_diffrn_reflns_av_unetI/netI 0.0507
_diffrn_reflns_Laue_measured_fraction_full 0.998
_diffrn_reflns_Laue_measured_fraction_max 0.998
_diffrn_reflns_limit_h_max 5
_diffrn_reflns_limit_h_min -6
_diffrn_reflns_limit_k_max 39
_diffrn_reflns_limit_k_min -39
_diffrn_reflns_limit_l_max 26
_diffrn_reflns_limit_l_min -22
_diffrn_reflns_number 22967
_diffrn_reflns_point_group_measured_fraction_full 0.998
_diffrn_reflns_point_group_measured_fraction_max 0.998
_diffrn_reflns_theta_full 24.999
_diffrn_reflns_theta_max 24.999
_diffrn_reflns_theta_min 3.581
_diffrn_source 'fine-focus sealed X-ray tube'
_diffrn_source_type 'Enhance (Mo) X-ray Source'
_exptl_absorpt_coefficient_mu 5.565
_exptl_absorpt_correction_T_max 1.00000
_exptl_absorpt_correction_T_min 0.56276
_exptl_absorpt_correction_type multi-scan
_exptl_absorpt_process_details
;
CrysAlisPro 1.171.41.123a (Rigaku Oxford Diffraction, 2022)
Empirical absorption correction using spherical harmonics,
implemented in SCALE3 ABSPACK scaling algorithm.
;
_exptl_crystal_colour colourless
_exptl_crystal_density_diffrn 1.827
_exptl_crystal_description prism
_exptl_crystal_F_000 2144
_exptl_crystal_size_max 0.15
_exptl_crystal_size_mid 0.1
_exptl_crystal_size_min 0.07
_refine_diff_density_max 2.668
_refine_diff_density_min -2.059
_refine_diff_density_rms 0.215
_refine_ls_extinction_method none
_refine_ls_goodness_of_fit_ref 1.135
_refine_ls_hydrogen_treatment constr
_refine_ls_matrix_type full
_refine_ls_number_parameters 414
_refine_ls_number_reflns 7159
_refine_ls_number_restraints 0
_refine_ls_restrained_S_all 1.135
_refine_ls_R_factor_all 0.0659
_refine_ls_R_factor_gt 0.0585
_refine_ls_shift/su_max 0.001
_refine_ls_shift/su_mean 0.000
_refine_ls_structure_factor_coef Fsqd
_refine_ls_weighting_details 'w=1/[\s^2^(Fo^2^)+(0.0433P)^2^+57.6508P] where P=(Fo^2^+2Fc^2^)/3'
_refine_ls_weighting_scheme calc
_refine_ls_wR_factor_gt 0.1282
_refine_ls_wR_factor_ref 0.1315
_reflns_Friedel_coverage 0.000
_reflns_number_gt 6382
_reflns_number_total 7159
_reflns_threshold_expression 'I > 2\s(I)'
_cod_data_source_file d4ce00402g2.cif
_cod_data_source_block 3
_cod_depositor_comments 'Adding full bibliography for 7248900--7248902.cif.'
_cod_original_sg_symbol_H-M 'P 21/c'
_cod_database_code 7248901
_shelx_shelxl_version_number 2018/3
_shelx_space_group_comment
;
The symmetry employed for this shelxl refinement is uniquely defined
by the following loop, which should always be used as a source of
symmetry information in preference to the above space-group names.
They are only intended as comments.
;
_smtbx_masks_void_probe_radius 1.2
_smtbx_masks_void_truncation_radius 1.2

loop_
_space_group_symop_operation_xyz
'x, y, z'
'-x, y+1/2, -z+1/2'
'-x, -y, -z'
'x, -y-1/2, z-1/2'

loop_
_atom_site_label
_atom_site_type_symbol
_atom_site_fract_x
_atom_site_fract_y
_atom_site_fract_z
_atom_site_U_iso_or_equiv
_atom_site_adp_type
_atom_site_occupancy
_atom_site_site_symmetry_order
_atom_site_calc_flag
_atom_site_refinement_flags_posn
_atom_site_refinement_flags_adp
_atom_site_refinement_flags_occupancy
_atom_site_disorder_assembly
_atom_site_disorder_group
Hg1 Hg -0.86774(6) 0.86811(2) 0.71425(2) 0.01659(12) Uani 1 1 d . . . . .
I1 I -1.15440(11) 0.87101(2) 0.61023(3) 0.02314(17) Uani 1 1 d . . . . .
I2 I -0.87976(11) 0.86320(2) 0.83609(3) 0.02374(17) Uani 1 1 d . . . . .
N1 N -0.6118(13) 0.8136(2) 0.6982(4) 0.0144(16) Uani 1 1 d . . . . .
C1 C -0.6412(16) 0.7915(3) 0.6477(4) 0.019(2) Uani 1 1 d . . . . .
H1 H -0.773834 0.797439 0.618939 0.023 Uiso 1 1 calc R U . . .
C2 C -0.4203(15) 0.8055(3) 0.7381(5) 0.018(2) Uani 1 1 d . . . . .
H2 H -0.398519 0.821120 0.774214 0.021 Uiso 1 1 calc R U . . .
C3 C -0.2527(16) 0.7755(3) 0.7294(4) 0.0143(19) Uani 1 1 d . . . . .
H3 H -0.116762 0.771414 0.758051 0.017 Uiso 1 1 calc R U . . .
C4 C -0.4872(16) 0.7601(3) 0.6349(5) 0.019(2) Uani 1 1 d . . . . .
H4 H -0.514238 0.744929 0.598456 0.023 Uiso 1 1 calc R U . . .
C5 C -0.2896(15) 0.7516(3) 0.6779(4) 0.0140(19) Uani 1 1 d . . . . .
N2 N -0.1418(13) 0.7195(2) 0.6643(4) 0.0180(17) Uani 1 1 d . . . . .
H2A H -0.171828 0.708330 0.628187 0.022 Uiso 1 1 calc R U . . .
C6 C 0.0460(17) 0.7035(3) 0.7015(5) 0.021(2) Uani 1 1 d . . . . .
O1 O 0.1206(12) 0.7179(2) 0.7509(3) 0.0262(16) Uani 1 1 d . . . . .
N3 N 0.1347(14) 0.6697(2) 0.6769(4) 0.0229(19) Uani 1 1 d . . . . .
H3A H 0.072009 0.662410 0.640507 0.028 Uiso 1 1 calc R U . . .
C7 C 0.3227(16) 0.6452(3) 0.7058(5) 0.019(2) Uani 1 1 d . . . . .
C8 C 0.3265(17) 0.6050(3) 0.6913(5) 0.023(2) Uani 1 1 d . . . . .
H8 H 0.203535 0.594061 0.663388 0.027 Uiso 1 1 calc R U . . .
C9 C 0.5086(17) 0.6612(3) 0.7444(5) 0.024(2) Uani 1 1 d . . . . .
H9 H 0.508850 0.689149 0.753343 0.028 Uiso 1 1 calc R U . . .
C10 C 0.6921(17) 0.6375(3) 0.7700(5) 0.025(2) Uani 1 1 d . . . . .
H10 H 0.816619 0.648765 0.797140 0.029 Uiso 1 1 calc R U . . .
C11 C 0.5127(18) 0.5797(3) 0.7176(5) 0.026(2) Uani 1 1 d . . . . .
H11 H 0.511653 0.551724 0.709035 0.031 Uiso 1 1 calc R U . . .
C12 C 0.6934(16) 0.5962(3) 0.7555(4) 0.020(2) Uani 1 1 d . . . . .
N4 N 0.8825(15) 0.5726(2) 0.7862(4) 0.025(2) Uani 1 1 d . . . . .
H4A H 0.951723 0.582380 0.820488 0.030 Uiso 1 1 calc R U . . .
C13 C 0.9654(17) 0.5368(3) 0.7678(5) 0.019(2) Uani 1 1 d . . . . .
O2 O 0.8837(12) 0.5179(2) 0.7232(4) 0.0317(18) Uani 1 1 d . . . . .
N5 N 1.1603(14) 0.5234(2) 0.8073(4) 0.0234(19) Uani 1 1 d . . . . .
H5 H 1.198096 0.538135 0.839972 0.028 Uiso 1 1 calc R U . . .
C14 C 1.2992(16) 0.4896(3) 0.8006(5) 0.021(2) Uani 1 1 d . . . . .
C15 C 1.2522(16) 0.4597(3) 0.7578(5) 0.019(2) Uani 1 1 d . . . . .
H15 H 1.110866 0.460885 0.730332 0.023 Uiso 1 1 calc R U . . .
C16 C 1.5047(17) 0.4845(3) 0.8423(6) 0.031(3) Uani 1 1 d . . . . .
H16 H 1.542443 0.503763 0.873541 0.037 Uiso 1 1 calc R U . . .
C17 C 1.6503(18) 0.4512(3) 0.8370(6) 0.033(3) Uani 1 1 d . . . . .
H17 H 1.788527 0.448321 0.865255 0.040 Uiso 1 1 calc R U . . .
C18 C 1.4107(16) 0.4281(3) 0.7551(5) 0.025(2) Uani 1 1 d . . . . .
H18 H 1.380715 0.408660 0.723787 0.030 Uiso 1 1 calc R U . . .
N6 N 1.6078(13) 0.4235(2) 0.7953(4) 0.0176(17) Uani 1 1 d . . . . .
S1A S 0.3894(5) 0.62655(8) 0.90816(14) 0.0302(6) Uani 1 1 d . . . . .
O1A O 0.2257(14) 0.5930(2) 0.8842(4) 0.0360(19) Uani 1 1 d . . . . .
C1A C 0.225(3) 0.6713(6) 0.8838(9) 0.077(5) Uani 1 1 d . . . . .
H1AA H 0.228181 0.674500 0.839594 0.116 Uiso 1 1 calc R U . . .
H1AB H 0.300451 0.694742 0.904558 0.116 Uiso 1 1 calc R U . . .
H1AC H 0.057374 0.668949 0.893873 0.116 Uiso 1 1 calc R U . . .
C2A C 0.330(3) 0.6331(5) 0.9843(7) 0.061(4) Uani 1 1 d . . . . .
H2AA H 0.156934 0.638249 0.986285 0.092 Uiso 1 1 calc R U . . .
H2AB H 0.423035 0.655948 1.001688 0.092 Uiso 1 1 calc R U . . .
H2AC H 0.375634 0.608714 1.007439 0.092 Uiso 1 1 calc R U . . .
S1B S -1.2622(6) 0.77123(10) 0.45453(15) 0.0404(7) Uani 1 1 d . . . . .
O1B O -1.5028(14) 0.7576(3) 0.4710(5) 0.049(2) Uani 1 1 d . . . . .
C1B C -1.052(2) 0.7555(5) 0.5132(7) 0.052(4) Uani 1 1 d . . . . .
H1BA H -1.067521 0.726440 0.518976 0.077 Uiso 1 1 calc R U . . .
H1BB H -1.083075 0.769430 0.550992 0.077 Uiso 1 1 calc R U . . .
H1BC H -0.889014 0.761816 0.502631 0.077 Uiso 1 1 calc R U . . .
C2B C -1.177(4) 0.7381(7) 0.3981(10) 0.125(10) Uani 1 1 d . . . . .
H2BA H -1.296481 0.739220 0.362688 0.187 Uiso 1 1 calc R U . . .
H2BB H -1.168294 0.710690 0.414342 0.187 Uiso 1 1 calc R U . . .
H2BC H -1.018321 0.745982 0.385749 0.187 Uiso 1 1 calc R U . . .
S1C S -0.3677(5) 0.62859(8) 0.54704(13) 0.0270(6) Uani 1 1 d . . . . .
O1C O -0.1886(12) 0.6601(2) 0.5707(4) 0.0318(18) Uani 1 1 d . . . . .
C1C C -0.6305(18) 0.6564(4) 0.5186(6) 0.041(3) Uani 1 1 d . . . . .
H1CA H -0.585162 0.676368 0.488915 0.061 Uiso 1 1 calc R U . . .
H1CB H -0.699142 0.670129 0.552533 0.061 Uiso 1 1 calc R U . . .
H1CC H -0.750631 0.637975 0.498923 0.061 Uiso 1 1 calc R U . . .
C2C C -0.271(2) 0.6131(3) 0.4758(5) 0.031(3) Uani 1 1 d . . . . .
H2CB H -0.251478 0.636699 0.450122 0.047 Uiso 1 1 calc R U . . .
H2CA H -0.392374 0.595069 0.455428 0.047 Uiso 1 1 calc R U . . .
H2CC H -0.116653 0.598884 0.482554 0.047 Uiso 1 1 calc R U . . .
S1D S -0.8068(4) 0.52928(8) 0.41652(13) 0.0267(6) Uani 1 1 d . . . . .
O1D O -0.7502(13) 0.5503(2) 0.4769(4) 0.0323(18) Uani 1 1 d . . . . .
C1D C -0.814(2) 0.4768(3) 0.4315(5) 0.032(3) Uani 1 1 d . . . . .
H1DA H -0.963506 0.469992 0.449567 0.048 Uiso 1 1 calc R U . . .
H1DB H -0.674864 0.469442 0.459844 0.048 Uiso 1 1 calc R U . . .
H1DC H -0.806407 0.461895 0.393248 0.048 Uiso 1 1 calc R U . . .
C2D C -0.535(2) 0.5287(4) 0.3804(6) 0.036(3) Uani 1 1 d . . . . .
H2DA H -0.408400 0.515309 0.406834 0.054 Uiso 1 1 calc R U . . .
H2DB H -0.485109 0.556369 0.372578 0.054 Uiso 1 1 calc R U . . .
H2DC H -0.560046 0.514149 0.341651 0.054 Uiso 1 1 calc R U . . .

loop_
_atom_site_aniso_label
_atom_site_aniso_U_11
_atom_site_aniso_U_22
_atom_site_aniso_U_33
_atom_site_aniso_U_23
_atom_site_aniso_U_13
_atom_site_aniso_U_12
Hg1 0.01882(18) 0.01298(19) 0.0175(2) -0.00014(15) -0.00120(13) -0.00007(13)
I1 0.0216(3) 0.0281(4) 0.0189(4) 0.0029(3) -0.0032(2) 0.0002(2)
I2 0.0293(3) 0.0258(4) 0.0157(4) -0.0022(3) 0.0000(2) -0.0033(3)
N1 0.021(4) 0.008(4) 0.014(4) -0.003(3) -0.001(3) 0.003(3)
C1 0.022(5) 0.021(5) 0.014(5) 0.000(4) -0.002(4) 0.006(4)
C2 0.019(4) 0.011(5) 0.023(6) -0.006(4) 0.003(4) -0.001(4)
C3 0.024(5) 0.011(5) 0.006(5) 0.001(4) -0.004(3) -0.001(4)
C4 0.024(5) 0.021(5) 0.011(5) 0.000(4) -0.008(4) -0.003(4)
C5 0.023(4) 0.006(4) 0.013(5) 0.003(4) 0.001(4) 0.002(3)
N2 0.030(4) 0.014(4) 0.009(4) -0.004(3) -0.001(3) 0.006(3)
C6 0.025(5) 0.018(5) 0.019(6) 0.004(4) 0.002(4) 0.010(4)
O1 0.033(4) 0.022(4) 0.023(4) 0.000(3) -0.006(3) 0.015(3)
N3 0.030(4) 0.015(4) 0.024(5) -0.001(4) 0.002(4) 0.009(3)
C7 0.022(5) 0.014(5) 0.022(6) 0.005(4) 0.003(4) 0.005(4)
C8 0.026(5) 0.015(5) 0.027(6) -0.003(4) -0.003(4) 0.001(4)
C9 0.027(5) 0.015(5) 0.030(6) 0.002(5) 0.008(4) 0.000(4)
C10 0.024(5) 0.012(5) 0.039(7) 0.003(5) 0.006(4) 0.000(4)
C11 0.033(5) 0.010(5) 0.034(7) 0.001(5) 0.007(5) 0.008(4)
C12 0.025(5) 0.024(5) 0.011(5) 0.005(4) 0.002(4) 0.009(4)
N4 0.035(5) 0.018(4) 0.022(5) -0.004(4) -0.004(4) 0.013(4)
C13 0.026(5) 0.009(5) 0.021(6) 0.001(4) 0.001(4) 0.004(4)
O2 0.032(4) 0.022(4) 0.040(5) -0.003(4) -0.004(3) 0.012(3)
N5 0.029(4) 0.014(4) 0.026(5) -0.001(4) -0.004(4) 0.010(3)
C14 0.020(4) 0.016(5) 0.028(6) 0.003(4) 0.002(4) -0.001(4)
C15 0.021(5) 0.018(5) 0.019(6) 0.002(4) 0.001(4) 0.008(4)
C16 0.025(5) 0.017(5) 0.050(8) -0.002(5) -0.008(5) 0.000(4)
C17 0.026(5) 0.017(5) 0.055(8) -0.018(6) -0.012(5) 0.006(4)
C18 0.018(5) 0.013(5) 0.041(7) 0.005(5) -0.004(4) 0.001(4)
N6 0.022(4) 0.013(4) 0.018(5) -0.001(4) 0.003(3) 0.002(3)
S1A 0.0326(14) 0.0317(15) 0.0256(16) -0.0027(13) -0.0010(11) 0.0033(11)
O1A 0.045(4) 0.025(4) 0.036(5) -0.005(4) -0.009(4) 0.006(3)
C1A 0.066(10) 0.092(14) 0.076(13) -0.014(11) 0.013(9) -0.006(9)
C2A 0.048(8) 0.088(12) 0.046(10) 0.000(8) -0.006(7) -0.025(7)
S1B 0.0511(17) 0.0396(18) 0.0312(18) 0.0010(15) 0.0080(13) 0.0035(14)
O1B 0.034(4) 0.044(5) 0.066(7) 0.010(5) -0.015(4) 0.001(4)
C1B 0.035(6) 0.071(10) 0.048(9) 0.024(8) 0.004(6) 0.000(6)
C2B 0.16(2) 0.14(2) 0.084(17) -0.070(16) 0.062(16) -0.025(17)
S1C 0.0363(14) 0.0210(13) 0.0250(16) -0.0009(11) 0.0094(11) -0.0014(10)
O1C 0.029(4) 0.024(4) 0.041(5) -0.014(4) -0.005(3) 0.005(3)
C1C 0.023(5) 0.055(8) 0.043(8) 0.000(6) 0.003(5) -0.003(5)
C2C 0.043(6) 0.019(6) 0.033(7) -0.004(5) 0.012(5) -0.005(5)
S1D 0.0271(12) 0.0209(13) 0.0324(17) 0.0049(12) 0.0039(11) -0.0001(10)
O1D 0.041(4) 0.028(4) 0.029(5) -0.004(4) 0.014(3) -0.003(3)
C1D 0.046(6) 0.022(6) 0.029(7) 0.001(5) 0.009(5) -0.002(5)
C2D 0.040(6) 0.039(7) 0.031(7) -0.016(6) 0.016(5) -0.010(5)

loop_
_atom_type_symbol
_atom_type_description
_atom_type_scat_dispersion_real
_atom_type_scat_dispersion_imag
_atom_type_scat_source
C C 0.0033 0.0016 'International Tables Vol C Tables 4.2.6.8 and 6.1.1.4'
H H 0.0000 0.0000 'International Tables Vol C Tables 4.2.6.8 and 6.1.1.4'
Hg Hg -2.3894 9.2266 'International Tables Vol C Tables 4.2.6.8 and 6.1.1.4'
I I -0.4742 1.8119 'International Tables Vol C Tables 4.2.6.8 and 6.1.1.4'
N N 0.0061 0.0033 'International Tables Vol C Tables 4.2.6.8 and 6.1.1.4'
O O 0.0106 0.0060 'International Tables Vol C Tables 4.2.6.8 and 6.1.1.4'
S S 0.1246 0.1234 'International Tables Vol C Tables 4.2.6.8 and 6.1.1.4'

loop_
_geom_angle_atom_site_label_1
_geom_angle_atom_site_label_2
_geom_angle_atom_site_label_3
_geom_angle
_geom_angle_site_symmetry_1
_geom_angle_site_symmetry_3
_geom_angle_publ_flag
N1 Hg1 N6 101.9(3) . 2_656 ?
N1 Hg1 I1 102.84(19) . . ?
N6 Hg1 I1 102.6(2) 2_656 . ?
N1 Hg1 I2 99.84(19) . . ?
N6 Hg1 I2 101.8(2) 2_656 . ?
I1 Hg1 I2 142.19(2) . . ?
C1 N1 C2 117.7(8) . . ?
C1 N1 Hg1 121.3(6) . . ?
C2 N1 Hg1 120.8(6) . . ?
N1 C1 C4 123.4(9) . . ?
N1 C1 H1 118.3 . . ?
C4 C1 H1 118.3 . . ?
N1 C2 C3 123.8(9) . . ?
N1 C2 H2 118.1 . . ?
C3 C2 H2 118.1 . . ?
C5 C3 C2 118.0(8) . . ?
C5 C3 H3 121.0 . . ?
C2 C3 H3 121.0 . . ?
C1 C4 C5 118.0(9) . . ?
C1 C4 H4 121.0 . . ?
C5 C4 H4 121.0 . . ?
C3 C5 N2 124.4(8) . . ?
C3 C5 C4 119.0(8) . . ?
N2 C5 C4 116.6(8) . . ?
C6 N2 C5 126.8(8) . . ?
C6 N2 H2A 116.6 . . ?
C5 N2 H2A 116.6 . . ?
O1 C6 N3 124.8(9) . . ?
O1 C6 N2 123.8(9) . . ?
N3 C6 N2 111.5(9) . . ?
C6 N3 C7 124.8(9) . . ?
C6 N3 H3A 117.6 . . ?
C7 N3 H3A 117.6 . . ?
C8 C7 C9 119.4(9) . . ?
C8 C7 N3 118.5(9) . . ?
C9 C7 N3 122.0(9) . . ?
C7 C8 C11 120.4(9) . . ?
C7 C8 H8 119.8 . . ?
C11 C8 H8 119.8 . . ?
C10 C9 C7 121.3(9) . . ?
C10 C9 H9 119.3 . . ?
C7 C9 H9 119.3 . . ?
C9 C10 C12 119.0(10) . . ?
C9 C10 H10 120.5 . . ?
C12 C10 H10 120.5 . . ?
C12 C11 C8 119.0(9) . . ?
C12 C11 H11 120.5 . . ?
C8 C11 H11 120.5 . . ?
C11 C12 C10 120.8(9) . . ?
C11 C12 N4 122.6(9) . . ?
C10 C12 N4 116.4(9) . . ?
C13 N4 C12 126.6(9) . . ?
C13 N4 H4A 116.7 . . ?
C12 N4 H4A 116.7 . . ?
O2 C13 N4 125.6(9) . . ?
O2 C13 N5 123.3(8) . . ?
N4 C13 N5 111.0(9) . . ?
C14 N5 C13 127.0(9) . . ?
C14 N5 H5 116.5 . . ?
C13 N5 H5 116.5 . . ?
C15 C14 N5 126.0(9) . . ?
C15 C14 C16 116.9(9) . . ?
N5 C14 C16 117.1(9) . . ?
C18 C15 C14 119.8(9) . . ?
C18 C15 H15 120.1 . . ?
C14 C15 H15 120.1 . . ?
C17 C16 C14 119.2(11) . . ?
C17 C16 H16 120.4 . . ?
C14 C16 H16 120.4 . . ?
N6 C17 C16 123.5(10) . . ?
N6 C17 H17 118.2 . . ?
C16 C17 H17 118.2 . . ?
N6 C18 C15 122.8(10) . . ?
N6 C18 H18 118.6 . . ?
C15 C18 H18 118.6 . . ?
C17 N6 C18 117.7(8) . . ?
C17 N6 Hg1 122.5(7) . 2_646 ?
C18 N6 Hg1 119.7(7) . 2_646 ?
O1A S1A C2A 105.6(6) . . ?
O1A S1A C1A 103.5(7) . . ?
C2A S1A C1A 92.8(8) . . ?
S1A C1A H1AA 109.5 . . ?
S1A C1A H1AB 109.5 . . ?
H1AA C1A H1AB 109.5 . . ?
S1A C1A H1AC 109.5 . . ?
H1AA C1A H1AC 109.5 . . ?
H1AB C1A H1AC 109.5 . . ?
S1A C2A H2AA 109.5 . . ?
S1A C2A H2AB 109.5 . . ?
H2AA C2A H2AB 109.5 . . ?
S1A C2A H2AC 109.5 . . ?
H2AA C2A H2AC 109.5 . . ?
H2AB C2A H2AC 109.5 . . ?
O1B S1B C1B 106.5(6) . . ?
O1B S1B C2B 106.6(9) . . ?
C1B S1B C2B 97.6(11) . . ?
S1B C1B H1BA 109.5 . . ?
S1B C1B H1BB 109.5 . . ?
H1BA C1B H1BB 109.5 . . ?
S1B C1B H1BC 109.5 . . ?
H1BA C1B H1BC 109.5 . . ?
H1BB C1B H1BC 109.5 . . ?
S1B C2B H2BA 109.5 . . ?
S1B C2B H2BB 109.5 . . ?
H2BA C2B H2BB 109.5 . . ?
S1B C2B H2BC 109.5 . . ?
H2BA C2B H2BC 109.5 . . ?
H2BB C2B H2BC 109.5 . . ?
O1C S1C C2C 105.4(5) . . ?
O1C S1C C1C 104.7(5) . . ?
C2C S1C C1C 98.1(6) . . ?
S1C C1C H1CA 109.5 . . ?
S1C C1C H1CB 109.5 . . ?
H1CA C1C H1CB 109.5 . . ?
S1C C1C H1CC 109.5 . . ?
H1CA C1C H1CC 109.5 . . ?
H1CB C1C H1CC 109.5 . . ?
S1C C2C H2CB 109.5 . . ?
S1C C2C H2CA 109.5 . . ?
H2CB C2C H2CA 109.5 . . ?
S1C C2C H2CC 109.5 . . ?
H2CB C2C H2CC 109.5 . . ?
H2CA C2C H2CC 109.5 . . ?
O1D S1D C2D 106.3(5) . . ?
O1D S1D C1D 107.3(5) . . ?
C2D S1D C1D 96.1(5) . . ?
S1D C1D H1DA 109.5 . . ?
S1D C1D H1DB 109.5 . . ?
H1DA C1D H1DB 109.5 . . ?
S1D C1D H1DC 109.5 . . ?
H1DA C1D H1DC 109.5 . . ?
H1DB C1D H1DC 109.5 . . ?
S1D C2D H2DA 109.5 . . ?
S1D C2D H2DB 109.5 . . ?
H2DA C2D H2DB 109.5 . . ?
S1D C2D H2DC 109.5 . . ?
H2DA C2D H2DC 109.5 . . ?
H2DB C2D H2DC 109.5 . . ?

loop_
_geom_bond_atom_site_label_1
_geom_bond_atom_site_label_2
_geom_bond_distance
_geom_bond_site_symmetry_2
_geom_bond_publ_flag
Hg1 N1 2.349(7) . ?
Hg1 N6 2.363(7) 2_656 ?
Hg1 I1 2.6753(7) . ?
Hg1 I2 2.6945(8) . ?
N1 C1 1.331(12) . ?
N1 C2 1.347(12) . ?
C1 C4 1.394(13) . ?
C1 H1 0.9500 . ?
C2 C3 1.389(13) . ?
C2 H2 0.9500 . ?
C3 C5 1.386(13) . ?
C3 H3 0.9500 . ?
C4 C5 1.414(13) . ?
C4 H4 0.9500 . ?
C5 N2 1.396(11) . ?
N2 C6 1.377(12) . ?
N2 H2A 0.8800 . ?
C6 O1 1.229(12) . ?
C6 N3 1.358(12) . ?
N3 C7 1.431(12) . ?
N3 H3A 0.8800 . ?
C7 C8 1.377(13) . ?
C7 C9 1.386(14) . ?
C8 C11 1.418(14) . ?
C8 H8 0.9500 . ?
C9 C10 1.370(14) . ?
C9 H9 0.9500 . ?
C10 C12 1.413(13) . ?
C10 H10 0.9500 . ?
C11 C12 1.363(14) . ?
C11 H11 0.9500 . ?
C12 N4 1.433(12) . ?
N4 C13 1.350(12) . ?
N4 H4A 0.8800 . ?
C13 O2 1.219(12) . ?
C13 N5 1.403(12) . ?
N5 C14 1.380(12) . ?
N5 H5 0.8800 . ?
C14 C15 1.379(14) . ?
C14 C16 1.412(14) . ?
C15 C18 1.376(13) . ?
C15 H15 0.9500 . ?
C16 C17 1.382(14) . ?
C16 H16 0.9500 . ?
C17 N6 1.309(13) . ?
C17 H17 0.9500 . ?
C18 N6 1.354(13) . ?
C18 H18 0.9500 . ?
S1A O1A 1.507(8) . ?
S1A C2A 1.750(16) . ?
S1A C1A 1.804(18) . ?
C1A H1AA 0.9800 . ?
C1A H1AB 0.9800 . ?
C1A H1AC 0.9800 . ?
C2A H2AA 0.9800 . ?
C2A H2AB 0.9800 . ?
C2A H2AC 0.9800 . ?
S1B O1B 1.487(9) . ?
S1B C1B 1.743(13) . ?
S1B C2B 1.756(17) . ?
C1B H1BA 0.9800 . ?
C1B H1BB 0.9800 . ?
C1B H1BC 0.9800 . ?
C2B H2BA 0.9800 . ?
C2B H2BB 0.9800 . ?
C2B H2BC 0.9800 . ?
S1C O1C 1.507(8) . ?
S1C C2C 1.778(11) . ?
S1C C1C 1.795(12) . ?
C1C H1CA 0.9800 . ?
C1C H1CB 0.9800 . ?
C1C H1CC 0.9800 . ?
C2C H2CB 0.9800 . ?
C2C H2CA 0.9800 . ?
C2C H2CC 0.9800 . ?
S1D O1D 1.511(8) . ?
S1D C2D 1.769(10) . ?
S1D C1D 1.780(11) . ?
C1D H1DA 0.9800 . ?
C1D H1DB 0.9800 . ?
C1D H1DC 0.9800 . ?
C2D H2DA 0.9800 . ?
C2D H2DB 0.9800 . ?
C2D H2DC 0.9800 . ?

loop_
_geom_torsion_atom_site_label_1
_geom_torsion_atom_site_label_2
_geom_torsion_atom_site_label_3
_geom_torsion_atom_site_label_4
_geom_torsion
_geom_torsion_site_symmetry_1
_geom_torsion_site_symmetry_2
_geom_torsion_site_symmetry_3
_geom_torsion_site_symmetry_4
_geom_torsion_publ_flag
C2 N1 C1 C4 1.3(14) . . . . ?
Hg1 N1 C1 C4 176.9(7) . . . . ?
C1 N1 C2 C3 0.1(14) . . . . ?
Hg1 N1 C2 C3 -175.6(7) . . . . ?
N1 C2 C3 C5 -2.4(14) . . . . ?
N1 C1 C4 C5 -0.2(15) . . . . ?
C2 C3 C5 N2 -177.6(8) . . . . ?
C2 C3 C5 C4 3.4(13) . . . . ?
C1 C4 C5 C3 -2.1(13) . . . . ?
C1 C4 C5 N2 178.7(8) . . . . ?
C3 C5 N2 C6 7.3(15) . . . . ?
C4 C5 N2 C6 -173.7(9) . . . . ?
C5 N2 C6 O1 -6.0(16) . . . . ?
C5 N2 C6 N3 173.3(8) . . . . ?
O1 C6 N3 C7 2.2(16) . . . . ?
N2 C6 N3 C7 -177.0(8) . . . . ?
C6 N3 C7 C8 152.2(10) . . . . ?
C6 N3 C7 C9 -32.4(15) . . . . ?
C9 C7 C8 C11 2.8(15) . . . . ?
N3 C7 C8 C11 178.4(9) . . . . ?
C8 C7 C9 C10 -2.2(15) . . . . ?
N3 C7 C9 C10 -177.6(9) . . . . ?
C7 C9 C10 C12 1.4(15) . . . . ?
C7 C8 C11 C12 -2.8(15) . . . . ?
C8 C11 C12 C10 2.0(15) . . . . ?
C8 C11 C12 N4 177.1(9) . . . . ?
C9 C10 C12 C11 -1.4(15) . . . . ?
C9 C10 C12 N4 -176.8(9) . . . . ?
C11 C12 N4 C13 26.1(15) . . . . ?
C10 C12 N4 C13 -158.5(10) . . . . ?
C12 N4 C13 O2 -3.7(17) . . . . ?
C12 N4 C13 N5 176.9(9) . . . . ?
O2 C13 N5 C14 5.1(16) . . . . ?
N4 C13 N5 C14 -175.4(9) . . . . ?
C13 N5 C14 C15 -9.3(16) . . . . ?
C13 N5 C14 C16 172.6(10) . . . . ?
N5 C14 C15 C18 178.1(10) . . . . ?
C16 C14 C15 C18 -3.8(15) . . . . ?
C15 C14 C16 C17 2.1(16) . . . . ?
N5 C14 C16 C17 -179.6(10) . . . . ?
C14 C16 C17 N6 -0.4(19) . . . . ?
C14 C15 C18 N6 3.9(16) . . . . ?
C16 C17 N6 C18 0.3(17) . . . . ?
C16 C17 N6 Hg1 177.9(9) . . . 2_646 ?
C15 C18 N6 C17 -2.0(15) . . . . ?
C15 C18 N6 Hg1 -179.7(7) . . . 2_646 ?

loop_
_smtbx_masks_void_nr
_smtbx_masks_void_average_x
_smtbx_masks_void_average_y
_smtbx_masks_void_average_z
_smtbx_masks_void_volume
_smtbx_masks_void_count_electrons
_smtbx_masks_void_content
1 -0.373 0.000 0.500 151.6 34.0 ?
2 -0.003 0.500 0.000 151.6 34.0 ?
